data_1506979
loop_
_publ_author_name
'Isobe, Hiroyuki'
'Sato, Sota'
'Tanaka, Takatsugu'
'Tokuyama, Hidetoshi'
'Nakamura, Eiichi'

_publ_section_title
;
 Thermal and palladium-catalyzed [3 + 2] synthesis of cyclopentadienone
 acetals from cyclopropenone acetals and acetylenes.
;
_journal_issue 20
_journal_name_full 'Organic letters'
_journal_page_first 3569
_journal_page_last 3571
_journal_paper_doi 10.1021/ol0483450
_journal_volume 6
_journal_year 2004
_chemical_compound_source 'Nakamura laboratory'
_chemical_formula_moiety 'C21 H24 O7 '
_chemical_formula_sum 'C21 H24 O7'
_chemical_formula_weight 388.416
_chemical_name_systematic
;
 ?
;
_space_group_IT_number 19
_symmetry_cell_setting orthorhombic
_symmetry_space_group_name_Hall 'P 2ac 2ab'
_symmetry_space_group_name_H-M 'P 21 21 21'
_atom_sites_solution_hydrogens geom
_audit_creation_method maXus
_cell_angle_alpha 90.00
_cell_angle_beta 90.00
_cell_angle_gamma 90.00
_cell_formula_units_Z 4
_cell_length_a 6.3680(3)
_cell_length_b 8.1790(3)
_cell_length_c 38.8240(9)
_cell_measurement_temperature 298
_cell_volume 2022.10(13)
_computing_cell_refinement 'HKL Scalepack'
_computing_data_collection 'DIP Image plate'
_computing_data_reduction 'maXus (Mackay et al., 1999)'
_computing_molecular_graphics 'Ortep (Johnson, 1976)'
_computing_publication_material 'maXus(Mackay et al., 1999)'
_computing_structure_refinement 'maXus(Mackay et al., 1999)'
_diffrn_measurement_device 'DIP Image plate'
_diffrn_measurement_method IP
_diffrn_radiation_source 'fine-focus sealed tube'
_diffrn_radiation_type ' MoK\a'
_diffrn_radiation_wavelength_id all
_diffrn_reflns_limit_h_max 7
_diffrn_reflns_limit_h_min 0
_diffrn_reflns_limit_k_max 9
_diffrn_reflns_limit_k_min 0
_diffrn_reflns_limit_l_max 45
_diffrn_reflns_limit_l_min 0
_diffrn_reflns_number 2075
_diffrn_reflns_theta_full 25.56
_diffrn_reflns_theta_max 25.56
_diffrn_reflns_theta_min 2.49
_exptl_absorpt_coefficient_mu 0.10
_exptl_absorpt_correction_type none
_exptl_crystal_colour Colourless
_exptl_crystal_density_diffrn 1.276
_exptl_crystal_density_method 'not measured'
_exptl_crystal_description Cube
_exptl_crystal_F_000 824
_exptl_crystal_size_max 0.2
_exptl_crystal_size_mid 0.2
_exptl_crystal_size_min 0.2
_refine_diff_density_max 0.16
_refine_diff_density_min -0.13
_refine_diff_density_rms 0.03
_refine_ls_abs_structure_details
;
;
_refine_ls_extinction_coef 61E5(11)
_refine_ls_extinction_expression
;
 equation(22) p292 'Crystallographic Computing' (1970)
 coefficient is multiplied by 10^4
;
_refine_ls_extinction_method Zachariasen
_refine_ls_goodness_of_fit_all 0.297
_refine_ls_goodness_of_fit_gt 0.294
_refine_ls_goodness_of_fit_ref 0.294
_refine_ls_hydrogen_treatment refxyz
_refine_ls_matrix_type full
_refine_ls_number_constraints 24
_refine_ls_number_parameters 254
_refine_ls_number_reflns 1954
_refine_ls_number_restraints 0
_refine_ls_R_factor_all 0.044
_refine_ls_R_factor_gt 0.042
_refine_ls_shift/su_max 0.014
_refine_ls_shift/su_mean 0.003
_refine_ls_structure_factor_coef F^2^
_refine_ls_weighting_details ' w = 1 / ( s^2^(Fo^2^) + 0.10000 * Fo^2^)'
_refine_ls_weighting_scheme sigma
_refine_ls_wR_factor_all 0.094
_refine_ls_wR_factor_gt 0.094
_refine_ls_wR_factor_ref 0.094
_reflns_d_resolution_high 0.64
_reflns_d_resolution_low 1.86
_reflns_limit_h_max 7
_reflns_limit_h_min 0
_reflns_limit_k_max 9
_reflns_limit_k_min 0
_reflns_limit_l_max 45
_reflns_limit_l_min 0
_reflns_number_gt 1954
_reflns_number_total 2080
_reflns_threshold_expression 'I> 3.00 sigma(I)'
_cod_data_source_file ol0483450si20040820_035617.cif
_cod_data_source_block 14f
_cod_depositor_comments
;
The following automatic conversions were performed:

'_symmetry_cell_setting' value 'Orthorhombic' changed to
'orthorhombic' according to
/home/saulius/struct/CIF-dictionaries/cif_core.dic dictionary named
'cif_core.dic' version 2.4.1 from 2010-06-29.

Automatic conversion script
Id: cif_fix_values 1715 2011-07-08 13:25:40Z adriana 
;
_cod_original_sg_symbol_H-M 'P 21 21 21    '
_cod_original_formula_sum 'C21 H24 O7 '
_cod_database_code 1506979

loop_
_symmetry_equiv_pos_as_xyz
+X,+Y,+Z
'-X+ 1/2,-Y,+Z+ 1/2'
'+X+ 1/2,-Y+ 1/2,-Z'
'-X,+Y+ 1/2,-Z+ 1/2'

loop_
_atom_site_label
_atom_site_fract_x
_atom_site_fract_y
_atom_site_fract_z
_atom_site_U_iso_or_equiv
_atom_site_occupancy
_atom_site_adp_type
O1 0.4109(2) 0.55794(17) 0.60739(4) 0.0577(7) 1.00 Uij
O2 0.1341(2) 0.42435(19) 0.63530(4) 0.0617(7) 1.00 Uij
C3 0.3526(3) 0.4373(2) 0.63162(5) 0.0536(9) 1.00 Uij
C4 0.4413(3) 0.2750(2) 0.61787(5) 0.0565(9) 1.00 Uij
C5 0.4455(4) 0.5859(3) 0.69321(5) 0.0630(11) 1.00 Uij
C6 0.3823(3) 0.2020(2) 0.58456(5) 0.0576(9) 1.00 Uij
C7 0.4717(3) 0.4566(2) 0.66616(5) 0.0569(9) 1.00 Uij
O8 0.8764(3) 0.1810(2) 0.69413(4) 0.0767(10) 1.00 Uij
O9 0.5739(3) 0.71107(19) 0.68809(4) 0.0716(9) 1.00 Uij
C10 0.5865(4) 0.2200(3) 0.63977(6) 0.0632(11) 1.00 Uij
C11 0.7606(4) 0.3142(3) 0.69799(5) 0.0643(11) 1.00 Uij
C12 0.6060(4) 0.3317(3) 0.66950(5) 0.0600(10) 1.00 Uij
C13 0.0307(4) 0.5769(3) 0.64225(7) 0.0698(12) 1.00 Uij
O14 0.3254(4) 0.5739(3) 0.71673(5) 0.0990(14) 1.00 Uij
C15 0.1830(4) 0.2221(3) 0.57010(6) 0.0669(11) 1.00 Uij
C16 0.0844(4) 0.7093(3) 0.61622(6) 0.0682(11) 1.00 Uij
O17 0.7797(4) 0.4093(3) 0.72114(5) 0.0909(13) 1.00 Uij
C18 0.3219(4) 0.7172(3) 0.61386(5) 0.0623(10) 1.00 Uij
C19 0.5261(4) 0.1034(3) 0.56705(6) 0.0678(11) 1.00 Uij
O20 0.2348(4) -0.0381(3) 0.49300(5) 0.1001(15) 1.00 Uij
C21 0.2731(4) 0.0465(3) 0.52271(5) 0.0704(12) 1.00 Uij
C22 0.1284(4) 0.1452(3) 0.53924(6) 0.0708(12) 1.00 Uij
C23 1.0407(5) 0.1593(5) 0.71969(9) 0.097(2) 1.00 Uij
C24 0.4744(5) 0.0264(4) 0.53665(6) 0.0771(14) 1.00 Uij
C25 -0.0117(5) 0.6709(4) 0.58132(8) 0.0941(19) 1.00 Uij
C26 -0.0036(6) 0.8723(4) 0.62947(12) 0.102(2) 1.00 Uij
C27 0.0291(6) -0.0315(5) 0.47894(8) 0.102(2) 1.00 Uij
C28 0.5697(6) 0.8373(4) 0.71432(9) 0.0966(19) 1.00 Uij
H23A 1.117137 0.060567 0.715022 0.116841 1.00 Uiso
H23B 0.978670 0.152747 0.742180 0.116841 1.00 Uiso
H23C 1.134735 0.250915 0.718781 0.116841 1.00 Uiso
H28A 0.667508 0.921558 0.708110 0.116779 1.00 Uiso
H28B 0.608497 0.791790 0.736207 0.116779 1.00 Uiso
H28C 0.431037 0.882812 0.715821 0.116779 1.00 Uiso
H10 0.660094 0.120518 0.634659 0.081818 1.00 Uiso
H19 0.665538 0.089970 0.576003 0.084409 1.00 Uiso
H24 0.574050 -0.043474 0.525341 0.095461 1.00 Uiso
H15 0.080037 0.289501 0.581275 0.086236 1.00 Uiso
H22 -0.008761 0.161949 0.529616 0.088390 1.00 Uiso
H27A 0.021726 -0.096128 0.458334 0.119773 1.00 Uiso
H27B -0.001820 0.080449 0.473558 0.119773 1.00 Uiso
H27C -0.071183 -0.071554 0.495367 0.119773 1.00 Uiso
H25A 0.025592 0.756260 0.565480 0.111282 1.00 Uiso
H25B -0.161808 0.664682 0.583185 0.111282 1.00 Uiso
H25C 0.041991 0.568449 0.573082 0.111282 1.00 Uiso
H26A 0.026686 0.958444 0.613422 0.118846 1.00 Uiso
H26B 0.061896 0.896143 0.651169 0.118846 1.00 Uiso
H26C -0.152722 0.863865 0.632594 0.118846 1.00 Uiso
H13A -0.118556 0.560421 0.642080 0.086661 1.00 Uiso
H13B 0.073453 0.615811 0.664496 0.086661 1.00 Uiso
H18A 0.375103 0.758235 0.635317 0.081039 1.00 Uiso
H18B 0.360581 0.790320 0.595579 0.081039 1.00 Uiso

loop_
_atom_site_aniso_label
_atom_site_aniso_U_11
_atom_site_aniso_U_22
_atom_site_aniso_U_33
_atom_site_aniso_U_12
_atom_site_aniso_U_13
_atom_site_aniso_U_23
O1 0.0573(8) 0.0523(8) 0.0634(7) 0.0046(6) 0.0120(6) 0.0082(6)
O2 0.0538(7) 0.0566(8) 0.0746(8) -.0001(6) 0.0082(6) 0.0085(6)
C3 0.0544(10) 0.0481(10) 0.0584(9) 0.0023(8) 0.0045(7) 0.0034(7)
C4 0.0604(10) 0.0485(9) 0.0606(10) 0.0038(8) -.0014(8) -.0020(7)
C5 0.0694(12) 0.0608(11) 0.0587(10) 0.0005(10) 0.0069(8) -.0022(8)
C6 0.0623(10) 0.0500(9) 0.0603(9) 0.0010(9) -.0037(8) 0.0006(7)
C7 0.0627(10) 0.0511(10) 0.0570(9) -.0032(9) 0.0072(8) 0.0005(8)
O8 0.0766(10) 0.0742(10) 0.0793(9) 0.0102(9) -.0200(8) 0.0019(8)
O9 0.0906(12) 0.0554(8) 0.0688(9) -.0100(8) 0.0028(7) -.0090(6)
C10 0.0694(12) 0.0536(11) 0.0666(10) 0.0068(10) -.0066(9) -.0041(8)
C11 0.0718(12) 0.0581(11) 0.0632(10) -.0046(10) -.0063(9) 0.0034(8)
C12 0.0666(11) 0.0518(9) 0.0616(9) -.0003(9) -.0070(9) 0.0008(8)
C13 0.0610(11) 0.0655(13) 0.0828(13) 0.0098(10) 0.0191(10) 0.0088(10)
O14 0.1100(16) 0.1030(14) 0.0840(12) -.0154(14) 0.0362(11) -.0193(10)
C15 0.0627(12) 0.0663(12) 0.0716(11) 0.0080(10) -.0053(9) -.0055(9)
C16 0.0641(12) 0.0619(12) 0.0785(13) 0.0112(10) 0.0068(10) 0.0099(10)
O17 0.1183(16) 0.0790(11) 0.0754(11) 0.0032(12) -.0287(11) -.0107(8)
C18 0.0687(12) 0.0496(10) 0.0687(11) 0.0046(9) 0.0086(9) 0.0100(8)
C19 0.0617(11) 0.0718(13) 0.0699(12) 0.0060(11) -.0030(9) -.0059(9)
O20 0.1012(14) 0.1286(18) 0.0704(10) 0.0075(15) -.0100(9) -.0315(11)
C21 0.0800(13) 0.0731(14) 0.0581(10) -.0022(12) -.0013(9) -.0039(9)
C22 0.0692(12) 0.0769(14) 0.0663(11) 0.0032(12) -.0094(9) -.0018(9)
C23 0.0848(17) 0.118(2) 0.0890(17) 0.0202(19) -.0260(14) 0.0088(16)
C24 0.0783(14) 0.0852(16) 0.0679(13) 0.0107(13) 0.0058(10) -.0120(11)
C25 0.0815(16) 0.105(2) 0.0954(18) 0.0052(17) -.0192(14) 0.0180(17)
C26 0.104(2) 0.0684(16) 0.134(3) 0.0282(17) 0.018(2) 0.0115(16)
C27 0.112(2) 0.117(3) 0.0759(16) 0.000(2) -.0259(15) -.0211(15)
C28 0.127(3) 0.0707(15) 0.0924(16) -.0021(18) -.0105(18) -.0245(13)

loop_
_atom_type_symbol
_atom_type_description
_atom_type_scat_dispersion_real
_atom_type_scat_dispersion_imag
_atom_type_scat_source
'C ' 'C ' 0.0033 0.0016 'Waasmaier & Kirfel, 1995'
'H ' 'H ' 0.0000 0.0000 'Waasmaier & Kirfel, 1995'
'O ' 'O ' 0.0106 0.0060 'Waasmaier & Kirfel, 1995'

loop_
_diffrn_radiation_wavelength
0.71073
